data_7212442
loop_
_publ_author_name
'Brondel, Nicolas'
'Moynihan, Eamonn J. A.'
'Lehane, K. Niamh'
'Eccles, Kevin S.'
'Elcoate, Curtis J.'
'Coles, Simon J.'
'Lawrence, Simon E.'
'Maguire, Anita R.'

_publ_section_title
;
 Does intermolecular S&#xE001;O&#x22EF;H--C--S&#xE001;O hydrogen bonding
 in sulfoxides and sulfones provide a robust supramolecular synthon in the
 solid state?
;
_journal_issue 10
_journal_name_full CrystEngComm
_journal_page_first 2910
_journal_paper_doi 10.1039/c000371a
_journal_volume 12
_journal_year 2010
_chemical_absolute_configuration ad
_chemical_formula_moiety 'C14 H14 O2 S'
_chemical_formula_sum 'C14 H14 O2 S'
_chemical_formula_weight 246.31
_space_group_IT_number 7
_symmetry_cell_setting monoclinic
_symmetry_space_group_name_Hall 'P -2yac'
_symmetry_space_group_name_H-M 'P 1 n 1'
_atom_sites_solution_hydrogens geom
_atom_sites_solution_primary direct
_atom_sites_solution_secondary difmap
_audit_creation_method 'APEX2 v2009.7-0'
_cell_angle_alpha 90
_cell_angle_beta 91.800(2)
_cell_angle_gamma 90
_cell_formula_units_Z 2
_cell_length_a 7.4697(8)
_cell_length_b 5.6810(7)
_cell_length_c 14.0467(16)
_cell_measurement_reflns_used 1903
_cell_measurement_temperature 100.(2)
_cell_measurement_theta_max 27.9493
_cell_measurement_theta_min 2.9017
_cell_volume 595.78(12)
_computing_cell_refinement 'SAINT V7.66A (Bruker AXS, 2009)'
_computing_data_collection 'Bruker Instrument Service v2009, 7, 0, 0'
_computing_data_reduction 'SAINT V7.66A (Bruker AXS, 2009)'
_computing_molecular_graphics 'PLATON (Spek, 2002)'
_computing_publication_material 'SHELXL--97; PLATON'
_computing_structure_refinement 'SHELXL-97 (Sheldrick, 2008)'
_computing_structure_solution 'SHELXS-97 (Sheldrick, 2008)'
_diffrn_ambient_temperature 100.(2)
_diffrn_detector_area_resol_mean 8.3333
_diffrn_measured_fraction_theta_full 1.000
_diffrn_measured_fraction_theta_max 1.000
_diffrn_measurement_device_type 'Bruker APEX DUO'
_diffrn_measurement_method '\f & \w scans'
_diffrn_radiation_monochromator graphite
_diffrn_radiation_source 'fine-focus sealed tube'
_diffrn_radiation_type MoK\a
_diffrn_radiation_wavelength 0.71073
_diffrn_reflns_av_R_equivalents 0.0368
_diffrn_reflns_av_sigmaI/netI 0.0478
_diffrn_reflns_limit_h_max 9
_diffrn_reflns_limit_h_min -9
_diffrn_reflns_limit_k_max 7
_diffrn_reflns_limit_k_min -7
_diffrn_reflns_limit_l_max 18
_diffrn_reflns_limit_l_min -18
_diffrn_reflns_number 6696
_diffrn_reflns_theta_full 28.30
_diffrn_reflns_theta_max 28.30
_diffrn_reflns_theta_min 2.90
_exptl_absorpt_coefficient_mu 0.257
_exptl_absorpt_correction_T_max 0.97
_exptl_absorpt_correction_T_min 0.80
_exptl_absorpt_correction_type multi-scan
_exptl_absorpt_process_details 'Sadabs Version 2008/1'
_exptl_crystal_colour colourless
_exptl_crystal_density_diffrn 1.373
_exptl_crystal_density_method 'not measured'
_exptl_crystal_description plate
_exptl_crystal_F_000 260
_exptl_crystal_size_max 0.30
_exptl_crystal_size_mid 0.30
_exptl_crystal_size_min 0.10
_refine_diff_density_max 0.414
_refine_diff_density_min -0.253
_refine_ls_abs_structure_details 'Flack H D (1983), Acta Cryst. A39, 876-881'
_refine_ls_abs_structure_Flack 0.003(63)
_refine_ls_extinction_method none
_refine_ls_goodness_of_fit_ref 1.051
_refine_ls_hydrogen_treatment constr
_refine_ls_matrix_type full
_refine_ls_number_parameters 155
_refine_ls_number_reflns 2936
_refine_ls_number_restraints 2
_refine_ls_restrained_S_all 1.051
_refine_ls_R_factor_all 0.0399
_refine_ls_R_factor_gt 0.0354
_refine_ls_shift/su_max 0.000
_refine_ls_shift/su_mean 0.000
_refine_ls_structure_factor_coef Fsqd
_refine_ls_weighting_details 'calc w=1/[\s^2^(Fo^2^)+(0.0371P)^2^+0.0448P] where P=(Fo^2^+2Fc^2^)/3'
_refine_ls_weighting_scheme calc
_refine_ls_wR_factor_gt 0.0786
_refine_ls_wR_factor_ref 0.0810
_reflns_number_gt 2702
_reflns_number_total 2936
_reflns_threshold_expression >2sigma(I)
_cod_data_source_file c000371a.txt
_cod_data_source_block compound_15
_cod_original_sg_symbol_Hall ' P -2yac'
_cod_database_code 7212442

loop_
_symmetry_equiv_pos_as_xyz
'x, y, z'
'x+1/2, -y, z+1/2'

loop_
_atom_site_type_symbol
_atom_site_label
_atom_site_fract_x
_atom_site_fract_y
_atom_site_fract_z
_atom_site_U_iso_or_equiv
_atom_site_adp_type
_atom_site_calc_flag
_atom_site_refinement_flags
_atom_site_occupancy
S S1 0.78629(5) 0.39155(8) 0.34307(3) 0.01734(11) Uani d . 1
O O2 0.8083(2) 0.6399(2) 0.32578(11) 0.0295(4) Uani d . 1
O O3 0.61706(18) 0.2833(2) 0.31733(10) 0.0265(4) Uani d . 1
C C4 0.8329(2) 0.3371(4) 0.46521(12) 0.0153(4) Uani d . 1
C C5 0.7774(2) 0.1250(4) 0.50475(13) 0.0181(4) Uani d . 1
H H5 0.7142 0.0119 0.4669 0.022 Uiso calc R 1
C C6 0.8165(2) 0.0822(4) 0.60055(14) 0.0221(4) Uani d . 1
H H6 0.7794 -0.061 0.6287 0.027 Uiso calc R 1
C C7 0.9095(2) 0.2479(4) 0.65513(13) 0.0232(5) Uani d . 1
H H7 0.9367 0.2165 0.7204 0.028 Uiso calc R 1
C C8 0.9631(2) 0.4590(4) 0.61544(13) 0.0219(4) Uani d . 1
H H8 1.0255 0.5721 0.6537 0.026 Uiso calc R 1
C C9 0.9255(2) 0.5048(4) 0.51981(13) 0.0188(4) Uani d . 1
H H9 0.9624 0.6485 0.492 0.023 Uiso calc R 1
C C10 0.9613(2) 0.2332(4) 0.28326(12) 0.0169(4) Uani d . 1
H H10 0.9619 0.0679 0.3077 0.02 Uiso calc R 1
C C11 1.1433(2) 0.3417(4) 0.30954(14) 0.0247(5) Uani d . 1
H H11A 1.2384 0.2468 0.2821 0.037 Uiso calc R 1
H H11B 1.1598 0.3456 0.379 0.037 Uiso calc R 1
H H11C 1.1484 0.5024 0.2843 0.037 Uiso calc R 1
C C12 0.9151(2) 0.2239(2) 0.17740(12) 0.0155(4) Uani d . 1
C C13 0.9622(2) 0.4032(4) 0.11515(13) 0.0178(4) Uani d . 1
H H13 1.0219 0.5395 0.1392 0.021 Uiso calc R 1
C C14 0.9225(2) 0.3835(4) 0.01841(13) 0.0188(4) Uani d . 1
H H14 0.9557 0.506 -0.0235 0.023 Uiso calc R 1
C C15 0.8345(2) 0.1862(4) -0.01751(13) 0.0209(4) Uani d . 1
H H15 0.8092 0.1717 -0.084 0.025 Uiso calc R 1
C C16 0.7833(2) 0.0088(4) 0.04488(14) 0.0207(4) Uani d . 1
H H16 0.7205 -0.1252 0.021 0.025 Uiso calc R 1
C C17 0.8238(2) 0.0278(4) 0.14112(13) 0.0181(4) Uani d . 1
H H17 0.789 -0.0939 0.1831 0.022 Uiso calc R 1

loop_
_atom_site_aniso_label
_atom_site_aniso_U_11
_atom_site_aniso_U_22
_atom_site_aniso_U_33
_atom_site_aniso_U_12
_atom_site_aniso_U_13
_atom_site_aniso_U_23
S1 0.0184(2) 0.0204(2) 0.0132(2) 0.0038(2) 0.00095(14) 0.0019(2)
O2 0.0452(10) 0.0223(8) 0.0213(9) 0.0106(7) 0.0056(7) 0.0060(5)
O3 0.0164(7) 0.0459(10) 0.0170(7) 0.0039(7) -0.0009(5) 0.0000(7)
C4 0.0124(8) 0.0229(10) 0.0106(8) 0.0036(7) 0.0008(7) 0.0004(8)
C5 0.0159(9) 0.0206(11) 0.0179(10) -0.0009(8) 0.0013(7) 0.0002(8)
C6 0.0215(10) 0.0229(11) 0.0222(10) 0.0034(8) 0.0056(8) 0.0069(9)
C7 0.0228(10) 0.0332(13) 0.0139(9) 0.0093(9) 0.0027(8) 0.0006(8)
C8 0.0152(9) 0.0305(11) 0.0199(10) 0.0029(8) -0.0019(8) -0.0072(9)
C9 0.0169(9) 0.0183(10) 0.0212(10) 0.0022(8) 0.0029(7) -0.0019(8)
C10 0.0178(9) 0.0190(10) 0.0139(9) 0.0027(8) 0.0008(7) 0.0002(7)
C11 0.0186(9) 0.0390(13) 0.0165(10) -0.0033(9) -0.0004(8) -0.0012(9)
C12 0.0135(8) 0.0173(10) 0.0157(9) 0.0015(7) 0.0002(7) -0.0008(7)
C13 0.0143(9) 0.0191(10) 0.0199(9) -0.0010(8) 0.0006(7) 0.0004(8)
C14 0.0158(9) 0.0232(10) 0.0176(9) 0.0012(8) 0.0030(7) 0.0052(8)
C15 0.0191(10) 0.0295(11) 0.0141(9) 0.0043(8) 0.0013(8) -0.0001(8)
C16 0.0221(10) 0.0196(11) 0.0205(10) -0.0012(8) -0.0008(8) -0.0032(8)
C17 0.0196(9) 0.0184(10) 0.0165(9) 0.0006(8) 0.0031(7) 0.0028(8)

loop_
_atom_type_symbol
_atom_type_description
_atom_type_scat_dispersion_real
_atom_type_scat_dispersion_imag
_atom_type_scat_source
C C 0.0033 0.0016 'International Tables Vol C Tables 4.2.6.8 and 6.1.1.4'
H H 0.0000 0.0000 'International Tables Vol C Tables 4.2.6.8 and 6.1.1.4'
O O 0.0106 0.0060 'International Tables Vol C Tables 4.2.6.8 and 6.1.1.4'
S S 0.1246 0.1234 'International Tables Vol C Tables 4.2.6.8 and 6.1.1.4'

loop_
_geom_angle_atom_site_label_1
_geom_angle_atom_site_label_2
_geom_angle_atom_site_label_3
_geom_angle
O3 S1 O2 118.62(10)
O3 S1 C4 108.26(9)
O2 S1 C4 108.34(10)
O3 S1 C10 108.14(9)
O2 S1 C10 108.62(9)
C4 S1 C10 103.88(9)
C9 C4 C5 121.33(18)
C9 C4 S1 119.61(15)
C5 C4 S1 119.06(15)
C6 C5 C4 118.7(2)
C6 C5 H5 120.6
C4 C5 H5 120.6
C7 C6 C5 120.2(2)
C7 C6 H6 119.9
C5 C6 H6 119.9
C6 C7 C8 120.7(2)
C6 C7 H7 119.6
C8 C7 H7 119.6
C7 C8 C9 119.9(2)
C7 C8 H8 120.0
C9 C8 H8 120.0
C8 C9 C4 119.1(2)
C8 C9 H9 120.5
C4 C9 H9 120.5
C12 C10 C11 115.11(16)
C12 C10 S1 109.03(13)
C11 C10 S1 109.67(14)
C12 C10 H10 107.6
C11 C10 H10 107.6
S1 C10 H10 107.6
C10 C11 H11A 109.5
C10 C11 H11B 109.5
H11A C11 H11B 109.5
C10 C11 H11C 109.5
H11A C11 H11C 109.5
H11B C11 H11C 109.5
C17 C12 C13 118.97(18)
C17 C12 C10 118.68(17)
C13 C12 C10 122.35(17)
C14 C13 C12 120.4(2)
C14 C13 H13 119.8
C12 C13 H13 119.8
C13 C14 C15 120.4(2)
C13 C14 H14 119.8
C15 C14 H14 119.8
C14 C15 C16 119.40(18)
C14 C15 H15 120.3
C16 C15 H15 120.3
C17 C16 C15 120.1(2)
C17 C16 H16 119.9
C15 C16 H16 119.9
C16 C17 C12 120.7(2)
C16 C17 H17 119.7
C12 C17 H17 119.7

loop_
_geom_bond_atom_site_label_1
_geom_bond_atom_site_label_2
_geom_bond_distance
S1 O3 1.4415(15)
S1 O2 1.4419(15)
S1 C4 1.767(2)
S1 C10 1.815(2)
C4 C9 1.393(3)
C4 C5 1.395(3)
C5 C6 1.389(3)
C5 H5 0.95
C6 C7 1.387(3)
C6 H6 0.95
C7 C8 1.387(3)
C7 H7 0.95
C8 C9 1.388(3)
C8 H8 0.95
C9 H9 0.95
C10 C12 1.517(3)
C10 C11 1.527(3)
C10 H10 1.0
C11 H11A 0.98
C11 H11B 0.98
C11 H11C 0.98
C12 C17 1.394(3)
C12 C13 1.395(3)
C13 C14 1.386(3)
C13 H13 0.95
C14 C15 1.387(3)
C14 H14 0.95
C15 C16 1.397(3)
C15 H15 0.95
C16 C17 1.380(3)
C16 H16 0.95
C17 H17 0.95

loop_
_geom_torsion_atom_site_label_1
_geom_torsion_atom_site_label_2
_geom_torsion_atom_site_label_3
_geom_torsion_atom_site_label_4
_geom_torsion
O3 S1 C4 C9 -146.85(15)
O2 S1 C4 C9 -17.01(18)
C10 S1 C4 C9 98.36(16)
O3 S1 C4 C5 33.82(17)
O2 S1 C4 C5 163.67(15)
C10 S1 C4 C5 -80.96(16)
C9 C4 C5 C6 -0.1(3)
S1 C4 C5 C6 179.21(15)
C4 C5 C6 C7 -0.2(3)
C5 C6 C7 C8 0.7(3)
C6 C7 C8 C9 -0.8(3)
C7 C8 C9 C4 0.4(3)
C5 C4 C9 C8 0.0(3)
S1 C4 C9 C8 -179.29(14)
O3 S1 C10 C12 53.61(16)
O2 S1 C10 C12 -76.35(15)
C4 S1 C10 C12 168.47(14)
O3 S1 C10 C11 -179.52(14)
O2 S1 C10 C11 50.52(16)
C4 S1 C10 C11 -64.65(15)
C11 C10 C12 C17 142.3(2)
S1 C10 C12 C17 -94.0(2)
C11 C10 C12 C13 -37.0(3)
S1 C10 C12 C13 86.7(2)
C17 C12 C13 C14 -1.5(3)
C10 C12 C13 C14 177.83(17)
C12 C13 C14 C15 0.4(3)
C13 C14 C15 C16 1.1(3)
C14 C15 C16 C17 -1.5(3)
C15 C16 C17 C12 0.3(3)
C13 C12 C17 C16 1.2(3)
C10 C12 C17 C16 -178.21(17)
